data_4079032
loop_
_publ_author_name
'Zhang, Cheng-Pan'
'Vicic, David A.'

_publ_section_title
;
 Oxygen-Bound Trifluoromethoxide Complexes of Copper and Gold
;
_journal_issue 22
_journal_name_full Organometallics
_journal_page_first 7812
_journal_paper_doi 10.1021/om3002747
_journal_volume 31
_journal_year 2012
_chemical_formula_moiety 'C9 H12 Cu F3 N4 O'
_chemical_formula_sum 'C9 H12 Cu F3 N4 O'
_chemical_formula_weight 312.76
_space_group_IT_number 33
_symmetry_cell_setting orthorhombic
_symmetry_Int_Tables_number 33
_symmetry_space_group_name_Hall 'P 2c -2n'
_symmetry_space_group_name_H-M 'P n a 21'
_atom_sites_solution_hydrogens geom
_atom_sites_solution_primary direct
_atom_sites_solution_secondary difmap
_cell_angle_alpha 90.0000
_cell_angle_beta 90.0000
_cell_angle_gamma 90.0000
_cell_formula_units_Z 12
_cell_length_a 23.948(6)
_cell_length_b 8.3943(19)
_cell_length_c 20.504(4)
_cell_measurement_reflns_used 7911
_cell_measurement_temperature 273
_cell_measurement_theta_max 27.49
_cell_measurement_theta_min 1.70
_cell_volume 4121.9(16)
_computing_cell_refinement 'CrystalClear-SM Expert 2.0 r7'
_computing_data_collection 'CrystalClear-SM Expert 2.0 r7 (Rigaku, 2011)'
_computing_data_reduction 'CrystalClear-SM Expert 2.0 r7'
_computing_molecular_graphics 'CrystalStructure 4.0'
_computing_publication_material 'CrystalStructure 4.0 (Rigaku, 2010)'
_computing_structure_refinement 'SHELXL97 (Sheldrick, 1997)'
_computing_structure_solution 'SHELXS97 (Sheldrick, 1997)'
_diffrn_ambient_temperature 273
_diffrn_detector_area_resol_mean 13.653
_diffrn_measured_fraction_theta_full 0.965
_diffrn_measured_fraction_theta_max 0.965
_diffrn_measurement_device_type 'Rigaku Mercury275R CCD (SCX mini)'
_diffrn_measurement_method \w
_diffrn_radiation_type 'Mo K\a'
_diffrn_radiation_wavelength 0.71075
_diffrn_reflns_av_R_equivalents 0.1632
_diffrn_reflns_limit_h_max 30
_diffrn_reflns_limit_h_min -30
_diffrn_reflns_limit_k_max 10
_diffrn_reflns_limit_k_min -10
_diffrn_reflns_limit_l_max 26
_diffrn_reflns_limit_l_min -26
_diffrn_reflns_number 27276
_diffrn_reflns_theta_full 27.25
_diffrn_reflns_theta_max 27.25
_diffrn_standards_number 0
_exptl_absorpt_coefficient_mu 1.618
_exptl_absorpt_correction_T_max 0.724
_exptl_absorpt_correction_T_min 0.248
_exptl_absorpt_correction_type multi-scan
_exptl_absorpt_process_details 'Jacobson, R. (1998) Private communication'
_exptl_crystal_colour colorless
_exptl_crystal_density_diffrn 1.512
_exptl_crystal_density_method 'not measured'
_exptl_crystal_description prism
_exptl_crystal_F_000 1896.00
_exptl_crystal_size_max 0.20
_exptl_crystal_size_mid 0.20
_exptl_crystal_size_min 0.20
_refine_diff_density_max 1.200
_refine_diff_density_min -1.020
_refine_ls_abs_structure_details 'Flack, H. D. (1983), Acta Cryst. A39, 876-881.  4208 Friedel Pairs'
_refine_ls_abs_structure_Flack 0.00000
_refine_ls_extinction_coef 0.0026(10)
_refine_ls_extinction_method SHELXL
_refine_ls_goodness_of_fit_ref 1.000
_refine_ls_hydrogen_treatment constr
_refine_ls_number_parameters 500
_refine_ls_number_reflns 8907
_refine_ls_number_restraints 1
_refine_ls_R_factor_gt 0.1291
_refine_ls_shift/su_max 0.136
_refine_ls_structure_factor_coef Fsqd
_refine_ls_weighting_details 'w = 1/[\s^2^(Fo^2^)+(0.1945P)^2^+0.0000P] where P=(Fo^2^+2Fc^2^)/3'
_refine_ls_weighting_scheme calc
_refine_ls_wR_factor_ref 0.3851
_reflns_number_gt 3880
_reflns_number_total 8907
_reflns_threshold_expression F^2^>2.0\s(F^2^)
_cod_data_source_file om3002747_si_002.cif
_cod_data_source_block '_Cu_OCF3_final2'
_cod_original_cell_volume 4122.0(16)
_cod_database_code 4079032

loop_
_symmetry_equiv_pos_site_id
_symmetry_equiv_pos_as_xyz
1 +X,+Y,+Z
2 1/2-X,1/2+Y,1/2+Z
3 1/2+X,1/2-Y,+Z
4 -X,-Y,1/2+Z

loop_
_atom_site_label
_atom_site_type_symbol
_atom_site_fract_x
_atom_site_fract_y
_atom_site_fract_z
_atom_site_U_iso_or_equiv
_atom_site_adp_type
_atom_site_occupancy
_atom_site_symmetry_multiplicity
_atom_site_calc_flag
_atom_site_refinement_flags
Cu(1) Cu 0.20995(8) 0.2965(3) 0.04621(10) 0.0530(5) Uani 1.00 4 d .
Cu(2) Cu 0.46021(8) 0.2046(3) 0.22582(9) 0.0571(6) Uani 1.00 4 d .
Cu(3) Cu 0.54442(8) 0.7240(3) 0.38306(11) 0.0582(6) Uani 1.00 4 d .
F(1) F 0.0697(5) 0.7666(17) 0.1053(7) 0.093(4) Uani 1.00 4 d .
F(2) F 0.0474(7) 0.5886(17) 0.0504(11) 0.155(8) Uani 1.00 4 d .
F(3) F -0.0125(4) 0.7710(17) 0.0461(8) 0.100(4) Uani 1.00 4 d .
F(4) F 0.3212(8) 0.798(2) 0.1634(9) 0.150(8) Uani 1.00 4 d .
F(5) F 0.3031(7) 0.5637(15) 0.2119(9) 0.121(6) Uani 1.00 4 d .
F(6) F 0.2415(5) 0.7588(19) 0.2071(6) 0.099(4) Uani 1.00 4 d .
F(7) F 0.2916(7) 0.568(2) 0.8917(11) 0.155(8) Uani 1.00 4 d .
F(8) F 0.2409(4) 0.7843(17) 0.8863(7) 0.102(4) Uani 1.00 4 d .
F(9) F 0.3232(5) 0.7788(20) 0.9405(5) 0.099(5) Uani 1.00 4 d .
O(1) O 0.0670(9) 0.811(2) -0.0020(9) 0.122(7) Uani 1.00 4 d .
O(2) O 0.3181(5) 0.7650(16) 0.2692(6) 0.065(3) Uani 1.00 4 d .
O(3) O 0.3203(6) 0.7621(14) 0.8308(7) 0.069(3) Uani 1.00 4 d .
N(1) N 0.2479(5) 0.2321(15) -0.0318(7) 0.053(3) Uani 1.00 4 d .
N(2) N 0.1301(5) 0.2352(12) 0.0471(6) 0.045(2) Uani 1.00 4 d .
N(3) N 0.2098(5) 0.5420(14) 0.0513(8) 0.054(3) Uani 1.00 4 d .
N(4) N 0.2503(6) 0.2224(17) 0.1273(7) 0.059(3) Uani 1.00 4 d .
N(5) N 0.4186(6) 0.1260(18) 0.1485(7) 0.066(4) Uani 1.00 4 d .
N(6) N 0.5365(7) 0.1288(18) 0.2196(7) 0.073(4) Uani 1.00 4 d .
N(7) N 0.4241(5) 0.1159(16) 0.3074(6) 0.055(3) Uani 1.00 4 d .
N(8) N 0.5822(6) 0.6332(18) 0.3020(6) 0.060(3) Uani 1.00 4 d .
N(9) N 0.5459(5) 0.9542(13) 0.3873(7) 0.053(3) Uani 1.00 4 d .
N(10) N 0.4650(6) 0.6343(16) 0.3878(7) 0.063(3) Uani 1.00 4 d .
N(11) N 0.5881(6) 0.6242(16) 0.4590(7) 0.063(4) Uani 1.00 4 d .
N(12) N 0.4580(6) 0.426(2) 0.2225(8) 0.086(6) Uani 1.00 4 d .
C(1) C 0.2712(6) 0.196(2) -0.0824(7) 0.054(4) Uani 1.00 4 d .
C(2) C 0.2979(7) 0.159(2) -0.1418(8) 0.064(5) Uani 1.00 4 d .
C(3) C 0.0856(6) 0.2124(19) 0.0511(7) 0.054(3) Uani 1.00 4 d .
C(4) C 0.0243(6) 0.1692(20) 0.0597(8) 0.061(4) Uani 1.00 4 d .
C(5) C 0.2085(6) 0.6722(14) 0.0503(8) 0.046(3) Uani 1.00 4 d .
C(6) C 0.2079(7) 0.847(2) 0.0495(11) 0.070(5) Uani 1.00 4 d .
C(7) C 0.2708(8) 0.204(2) 0.1742(9) 0.064(4) Uani 1.00 4 d .
C(8) C 0.2961(8) 0.176(3) 0.2383(9) 0.090(8) Uani 1.00 4 d .
C(9) C 0.0431(7) 0.746(3) 0.0514(15) 0.069(6) Uani 1.00 4 d .
C(10) C 0.4001(7) 0.0501(19) 0.1001(9) 0.062(4) Uani 1.00 4 d .
C(11) C 0.3754(8) -0.0010(17) 0.0501(10) 0.076(6) Uani 1.00 4 d .
C(12) C 0.5832(8) 0.0684(18) 0.2111(8) 0.064(4) Uani 1.00 4 d .
C(13) C 0.6347(10) 0.020(6) 0.2008(14) 0.26(3) Uani 1.00 4 d .
C(14) C 0.4567(7) 0.557(3) 0.2193(8) 0.066(5) Uani 1.00 4 d .
C(15) C 0.4587(9) 0.7484(20) 0.2163(9) 0.071(5) Uani 1.00 4 d .
C(16) C 0.3991(6) 0.068(2) 0.3496(7) 0.053(4) Uani 1.00 4 d .
C(17) C 0.3652(7) 0.0064(15) 0.4035(8) 0.061(5) Uani 1.00 4 d .
C(18) C 0.2939(8) 0.752(4) 0.2128(11) 0.099(10) Uani 1.00 4 d .
C(19) C 0.6049(7) 0.578(2) 0.2626(8) 0.066(5) Uani 1.00 4 d .
C(20) C 0.6329(12) 0.437(3) 0.2200(10) 0.114(9) Uani 1.00 4 d .
C(21) C 0.5442(5) 1.100(2) 0.3859(8) 0.060(4) Uani 1.00 4 d .
C(22) C 0.5440(7) 1.276(2) 0.3913(12) 0.070(5) Uani 1.00 4 d .
C(23) C 0.6101(7) 0.574(2) 0.5008(9) 0.061(4) Uani 1.00 4 d .
C(24) C 0.6383(5) 0.4901(17) 0.5583(8) 0.045(3) Uani 1.00 4 d .
C(25) C 0.4222(6) 0.5727(19) 0.3858(7) 0.057(3) Uani 1.00 4 d .
C(26) C 0.3659(7) 0.4787(16) 0.3875(9) 0.059(4) Uani 1.00 4 d .
C(27) C 0.2943(5) 0.7254(19) 0.8855(8) 0.044(3) Uani 1.00 4 d .
H(12A) H 0.4714 0.7816 0.1741 0.085 Uiso 1.00 4 calc R
H(12B) H 0.4838 0.7876 0.2491 0.085 Uiso 1.00 4 calc R
H(12C) H 0.4220 0.7904 0.2240 0.085 Uiso 1.00 4 calc R
H(19A) H 0.3644 0.0872 0.0232 0.091 Uiso 1.00 4 calc R
H(19B) H 0.3429 -0.0600 0.0630 0.091 Uiso 1.00 4 calc R
H(19C) H 0.4001 -0.0693 0.0260 0.091 Uiso 1.00 4 calc R
H(24A) H 0.6074 0.4041 0.1865 0.137 Uiso 1.00 4 calc R
H(24B) H 0.6412 0.3482 0.2478 0.137 Uiso 1.00 4 calc R
H(24C) H 0.6668 0.4749 0.2003 0.137 Uiso 1.00 4 calc R
H(25A) H 0.3238 0.0731 -0.1348 0.077 Uiso 1.00 4 calc R
H(25B) H 0.3176 0.2505 -0.1576 0.077 Uiso 1.00 4 calc R
H(25C) H 0.2704 0.1267 -0.1733 0.077 Uiso 1.00 4 calc R
H(28A) H 0.2173 0.8840 0.0067 0.084 Uiso 1.00 4 calc R
H(28B) H 0.2347 0.8862 0.0804 0.084 Uiso 1.00 4 calc R
H(28C) H 0.1714 0.8841 0.0611 0.084 Uiso 1.00 4 calc R
H(32A) H 0.5801 1.3122 0.4050 0.084 Uiso 1.00 4 calc R
H(32B) H 0.5165 1.3082 0.4227 0.084 Uiso 1.00 4 calc R
H(32C) H 0.5351 1.3219 0.3496 0.084 Uiso 1.00 4 calc R
H(36A) H 0.6392 -0.0857 0.2183 0.316 Uiso 1.00 4 calc R
H(36B) H 0.6603 0.0908 0.2218 0.316 Uiso 1.00 4 calc R
H(36C) H 0.6420 0.0179 0.1547 0.316 Uiso 1.00 4 calc R
H(47A) H 0.6636 0.4104 0.5422 0.054 Uiso 1.00 4 calc R
H(47B) H 0.6105 0.4405 0.5851 0.054 Uiso 1.00 4 calc R
H(47C) H 0.6587 0.5666 0.5837 0.054 Uiso 1.00 4 calc R
H(48A) H 0.3456 0.5064 0.4263 0.071 Uiso 1.00 4 calc R
H(48B) H 0.3735 0.3664 0.3875 0.071 Uiso 1.00 4 calc R
H(48C) H 0.3441 0.5056 0.3498 0.071 Uiso 1.00 4 calc R
H(50A) H 0.3865 0.0101 0.4431 0.073 Uiso 1.00 4 calc R
H(50B) H 0.3548 -0.1017 0.3944 0.073 Uiso 1.00 4 calc R
H(50C) H 0.3322 0.0703 0.4082 0.073 Uiso 1.00 4 calc R
H(52A) H 0.0186 0.1262 0.1025 0.073 Uiso 1.00 4 calc R
H(52B) H 0.0139 0.0913 0.0276 0.073 Uiso 1.00 4 calc R
H(52C) H 0.0018 0.2629 0.0543 0.073 Uiso 1.00 4 calc R
H(54A) H 0.3359 0.1683 0.2337 0.108 Uiso 1.00 4 calc R
H(54B) H 0.2818 0.0791 0.2565 0.108 Uiso 1.00 4 calc R
H(54C) H 0.2872 0.2635 0.2667 0.108 Uiso 1.00 4 calc R

loop_
_atom_site_aniso_label
_atom_site_aniso_U_11
_atom_site_aniso_U_22
_atom_site_aniso_U_33
_atom_site_aniso_U_12
_atom_site_aniso_U_13
_atom_site_aniso_U_23
Cu(1) 0.0594(10) 0.0562(12) 0.0433(9) -0.0005(9) -0.0012(8) 0.0017(10)
Cu(2) 0.0619(12) 0.0618(13) 0.0476(10) 0.0043(9) 0.0002(8) -0.0047(10)
Cu(3) 0.0633(12) 0.0531(12) 0.0582(12) 0.0061(8) -0.0020(10) -0.0011(10)
F(1) 0.087(8) 0.113(11) 0.081(8) -0.007(6) -0.028(7) 0.001(7)
F(2) 0.191(15) 0.041(8) 0.23(2) -0.004(8) -0.079(16) 0.038(11)
F(3) 0.071(7) 0.125(11) 0.103(9) -0.006(6) -0.014(7) 0.007(9)
F(4) 0.159(14) 0.174(20) 0.115(12) -0.085(13) -0.026(11) 0.063(13)
F(5) 0.181(14) 0.035(6) 0.148(14) -0.015(7) -0.008(10) 0.016(8)
F(6) 0.068(7) 0.162(14) 0.066(7) 0.020(7) 0.001(5) -0.002(7)
F(7) 0.164(14) 0.107(13) 0.194(19) 0.031(10) 0.080(13) 0.068(14)
F(8) 0.075(7) 0.148(12) 0.084(7) 0.040(7) 0.007(7) -0.010(8)
F(9) 0.075(8) 0.176(15) 0.047(5) -0.008(7) -0.017(5) -0.024(7)
O(1) 0.158(17) 0.131(17) 0.077(10) 0.010(13) 0.028(11) 0.034(12)
O(2) 0.057(7) 0.079(9) 0.058(7) -0.001(5) -0.023(5) -0.003(6)
O(3) 0.104(9) 0.041(7) 0.063(7) -0.016(6) 0.010(6) 0.007(5)
N(1) 0.055(7) 0.036(7) 0.068(8) 0.003(5) -0.009(6) 0.009(6)
N(2) 0.055(7) 0.029(5) 0.050(6) -0.004(4) 0.002(6) 0.007(5)
N(3) 0.070(7) 0.035(7) 0.058(7) 0.010(5) -0.020(6) 0.020(7)
N(4) 0.074(8) 0.047(8) 0.055(7) -0.012(6) -0.030(6) 0.013(6)
N(5) 0.082(9) 0.060(9) 0.057(8) -0.010(7) 0.018(7) 0.015(7)
N(6) 0.102(11) 0.066(9) 0.052(8) -0.020(8) 0.017(7) -0.012(7)
N(7) 0.062(7) 0.051(8) 0.053(7) 0.014(6) -0.007(6) 0.001(6)
N(8) 0.078(9) 0.057(9) 0.044(6) 0.013(7) 0.014(6) -0.004(6)
N(9) 0.082(8) 0.026(6) 0.051(6) 0.017(5) 0.015(6) 0.011(5)
N(10) 0.081(9) 0.059(8) 0.051(7) 0.034(7) -0.020(7) -0.015(6)
N(11) 0.097(10) 0.018(6) 0.074(9) 0.006(6) -0.027(8) -0.005(5)
N(12) 0.068(9) 0.116(15) 0.073(10) 0.054(9) -0.006(7) 0.056(11)
C(1) 0.041(8) 0.076(12) 0.047(8) 0.007(7) -0.005(6) 0.002(8)
C(2) 0.067(10) 0.081(13) 0.045(8) 0.005(9) 0.015(7) -0.024(8)
C(3) 0.054(8) 0.070(10) 0.038(6) 0.015(7) -0.009(6) -0.002(7)
C(4) 0.064(9) 0.054(11) 0.063(10) 0.001(7) 0.004(7) -0.013(7)
C(5) 0.079(8) 0.021(6) 0.038(6) 0.001(6) 0.017(6) -0.015(6)
C(6) 0.077(10) 0.074(12) 0.060(10) 0.009(9) 0.012(8) 0.019(12)
C(7) 0.072(10) 0.053(11) 0.068(11) 0.009(8) 0.012(9) 0.015(8)
C(8) 0.080(13) 0.14(2) 0.054(11) -0.029(12) 0.009(9) -0.050(13)
C(9) 0.075(11) 0.036(9) 0.096(14) -0.001(6) 0.046(12) 0.019(7)
C(10) 0.082(11) 0.027(8) 0.077(11) -0.010(7) 0.003(9) 0.019(7)
C(11) 0.112(13) 0.016(7) 0.099(13) -0.014(7) -0.063(12) 0.005(8)
C(12) 0.100(12) 0.037(8) 0.055(9) 0.019(8) 0.031(8) 0.002(6)
C(13) 0.064(15) 0.58(9) 0.15(3) -0.07(3) 0.008(15) 0.23(4)
C(14) 0.060(9) 0.097(14) 0.041(9) 0.025(9) 0.006(7) 0.010(10)
C(15) 0.109(16) 0.061(11) 0.042(10) 0.003(10) 0.021(9) 0.012(8)
C(16) 0.051(8) 0.069(11) 0.039(7) 0.016(7) -0.007(6) 0.006(7)
C(17) 0.098(11) 0.009(5) 0.076(11) -0.006(6) 0.029(9) -0.005(5)
C(18) 0.046(11) 0.18(3) 0.068(15) -0.030(12) 0.031(9) -0.057(16)
C(19) 0.080(11) 0.062(11) 0.057(9) 0.012(9) 0.022(8) -0.001(8)
C(20) 0.19(3) 0.098(19) 0.052(11) 0.037(18) 0.029(14) -0.013(12)
C(21) 0.041(7) 0.108(14) 0.032(6) -0.004(7) -0.004(6) 0.001(8)
C(22) 0.067(10) 0.066(11) 0.077(13) 0.020(8) -0.000(9) -0.018(10)
C(23) 0.064(9) 0.055(11) 0.064(10) -0.004(8) 0.001(8) -0.021(8)
C(24) 0.038(6) 0.037(8) 0.061(9) 0.003(5) -0.004(6) -0.000(6)
C(25) 0.067(9) 0.064(9) 0.039(6) 0.011(7) -0.018(7) -0.010(7)
C(26) 0.094(11) 0.023(6) 0.061(9) -0.008(6) -0.000(9) -0.013(7)
C(27) 0.041(7) 0.056(8) 0.035(7) 0.018(6) -0.028(6) -0.003(6)

loop_
_atom_type_symbol
_atom_type_description
_atom_type_scat_dispersion_real
_atom_type_scat_dispersion_imag
_atom_type_scat_source
C C 0.003 0.002
;
International Tables for Crystallography
(1992, Vol. C, Tables 4.2.6.8 and 6.1.1.4)
;
H H 0.000 0.000
;
International Tables for Crystallography
(1992, Vol. C, Table 6.1.1.4)
;
Cu Cu 0.320 1.265
;
International Tables for Crystallography
(1992, Vol. C, Tables 4.2.6.8 and 6.1.1.4)
;
F F 0.017 0.010
;
International Tables for Crystallography
(1992, Vol. C, Tables 4.2.6.8 and 6.1.1.4)
;
N N 0.006 0.003
;
International Tables for Crystallography
(1992, Vol. C, Tables 4.2.6.8 and 6.1.1.4)
;
O O 0.011 0.006
;
International Tables for Crystallography
(1992, Vol. C, Tables 4.2.6.8 and 6.1.1.4)
;

loop_
_geom_angle_atom_site_label_1
_geom_angle_atom_site_label_2
_geom_angle_atom_site_label_3
_geom_angle
_geom_angle_publ_flag
N(1) Cu(1) N(2) 113.1(5) yes
N(1) Cu(1) N(3) 108.9(6) yes
N(1) Cu(1) N(4) 111.9(6) yes
N(2) Cu(1) N(3) 104.9(4) yes
N(2) Cu(1) N(4) 112.0(5) yes
N(3) Cu(1) N(4) 105.5(6) yes
N(5) Cu(2) N(6) 108.2(6) yes
N(5) Cu(2) N(7) 108.9(6) yes
N(5) Cu(2) N(12) 106.7(7) yes
N(6) Cu(2) N(7) 109.6(6) yes
N(6) Cu(2) N(12) 110.6(7) yes
N(7) Cu(2) N(12) 112.7(6) yes
N(8) Cu(3) N(9) 113.7(6) yes
N(8) Cu(3) N(10) 108.2(6) yes
N(8) Cu(3) N(11) 103.8(6) yes
N(9) Cu(3) N(10) 112.4(6) yes
N(9) Cu(3) N(11) 111.3(6) yes
N(10) Cu(3) N(11) 106.7(6) yes
Cu(1) N(1) C(1) 177.5(13) yes
Cu(1) N(2) C(3) 173.8(12) yes
Cu(1) N(3) C(5) 175.7(15) yes
Cu(1) N(4) C(7) 169.9(15) yes
Cu(2) N(5) C(10) 166.8(13) yes
Cu(2) N(6) C(12) 173.2(14) yes
Cu(2) N(7) C(16) 173.1(12) yes
Cu(3) N(8) C(19) 174.0(14) yes
Cu(3) N(9) C(21) 175.1(13) yes
Cu(3) N(10) C(25) 172.9(13) yes
Cu(3) N(11) C(23) 177.4(15) yes
Cu(2) N(12) C(14) 178.8(16) yes
N(1) C(1) C(2) 178.6(18) yes
N(2) C(3) C(4) 175.6(16) yes
N(3) C(5) C(6) 178.7(17) yes
N(4) C(7) C(8) 177.7(20) yes
F(1) C(9) F(2) 96.3(20) yes
F(1) C(9) F(3) 122(2) yes
F(1) C(9) O(1) 115.5(17) yes
F(2) C(9) F(3) 103.3(16) yes
F(2) C(9) O(1) 111(2) yes
F(3) C(9) O(1) 107(2) yes
N(5) C(10) C(11) 168.2(18) yes
N(6) C(12) C(13) 174(3) yes
N(12) C(14) C(15) 176.5(18) yes
N(7) C(16) C(17) 178.6(16) yes
F(4) C(18) F(5) 103(2) yes
F(4) C(18) F(6) 115(2) yes
F(4) C(18) O(2) 117.3(19) yes
F(5) C(18) F(6) 100(2) yes
F(5) C(18) O(2) 91.8(19) yes
F(6) C(18) O(2) 121.5(19) yes
N(8) C(19) C(20) 157.9(20) yes
N(9) C(21) C(22) 174.1(18) yes
N(11) C(23) C(24) 175.0(18) yes
N(10) C(25) C(26) 175.2(16) yes
F(7) C(27) F(8) 108.1(13) yes
F(7) C(27) F(9) 105.4(16) yes
F(7) C(27) O(3) 109.8(15) yes
F(8) C(27) F(9) 109.6(14) yes
F(8) C(27) O(3) 111.5(14) yes
F(9) C(27) O(3) 112.2(12) yes
C(1) C(2) H(25A) 109.466 yes
C(1) C(2) H(25B) 109.470 yes
C(1) C(2) H(25C) 109.468 yes
H(25A) C(2) H(25B) 109.475 yes
H(25A) C(2) H(25C) 109.471 yes
H(25B) C(2) H(25C) 109.478 yes
C(3) C(4) H(52A) 109.464 yes
C(3) C(4) H(52B) 109.473 yes
C(3) C(4) H(52C) 109.480 yes
H(52A) C(4) H(52B) 109.470 yes
H(52A) C(4) H(52C) 109.467 yes
H(52B) C(4) H(52C) 109.473 yes
C(5) C(6) H(28A) 109.467 yes
C(5) C(6) H(28B) 109.472 yes
C(5) C(6) H(28C) 109.470 yes
H(28A) C(6) H(28B) 109.458 yes
H(28A) C(6) H(28C) 109.486 yes
H(28B) C(6) H(28C) 109.474 yes
C(7) C(8) H(54A) 109.470 yes
C(7) C(8) H(54B) 109.468 yes
C(7) C(8) H(54C) 109.473 yes
H(54A) C(8) H(54B) 109.473 yes
H(54A) C(8) H(54C) 109.476 yes
H(54B) C(8) H(54C) 109.467 yes
C(10) C(11) H(19A) 109.473 yes
C(10) C(11) H(19B) 109.465 yes
C(10) C(11) H(19C) 109.468 yes
H(19A) C(11) H(19B) 109.468 yes
H(19A) C(11) H(19C) 109.479 yes
H(19B) C(11) H(19C) 109.475 yes
C(12) C(13) H(36A) 109.471 yes
C(12) C(13) H(36B) 109.468 yes
C(12) C(13) H(36C) 109.469 yes
H(36A) C(13) H(36B) 109.482 yes
H(36A) C(13) H(36C) 109.469 yes
H(36B) C(13) H(36C) 109.467 yes
C(14) C(15) H(12A) 109.471 yes
C(14) C(15) H(12B) 109.476 yes
C(14) C(15) H(12C) 109.471 yes
H(12A) C(15) H(12B) 109.474 yes
H(12A) C(15) H(12C) 109.466 yes
H(12B) C(15) H(12C) 109.470 yes
C(16) C(17) H(50A) 109.472 yes
C(16) C(17) H(50B) 109.477 yes
C(16) C(17) H(50C) 109.467 yes
H(50A) C(17) H(50B) 109.479 yes
H(50A) C(17) H(50C) 109.477 yes
H(50B) C(17) H(50C) 109.456 yes
C(19) C(20) H(24A) 109.472 yes
C(19) C(20) H(24B) 109.465 yes
C(19) C(20) H(24C) 109.473 yes
H(24A) C(20) H(24B) 109.468 yes
H(24A) C(20) H(24C) 109.476 yes
H(24B) C(20) H(24C) 109.472 yes
C(21) C(22) H(32A) 109.466 yes
C(21) C(22) H(32B) 109.467 yes
C(21) C(22) H(32C) 109.474 yes
H(32A) C(22) H(32B) 109.469 yes
H(32A) C(22) H(32C) 109.474 yes
H(32B) C(22) H(32C) 109.477 yes
C(23) C(24) H(47A) 109.460 yes
C(23) C(24) H(47B) 109.468 yes
C(23) C(24) H(47C) 109.461 yes
H(47A) C(24) H(47B) 109.481 yes
H(47A) C(24) H(47C) 109.478 yes
H(47B) C(24) H(47C) 109.480 yes
C(25) C(26) H(48A) 109.472 yes
C(25) C(26) H(48B) 109.465 yes
C(25) C(26) H(48C) 109.469 yes
H(48A) C(26) H(48B) 109.477 yes
H(48A) C(26) H(48C) 109.481 yes
H(48B) C(26) H(48C) 109.464 yes

loop_
_geom_bond_atom_site_label_1
_geom_bond_atom_site_label_2
_geom_bond_distance
_geom_bond_publ_flag
Cu(1) N(1) 1.918(14) yes
Cu(1) N(2) 1.980(11) yes
Cu(1) N(3) 2.063(12) yes
Cu(1) N(4) 2.021(14) yes
Cu(2) N(5) 1.986(15) yes
Cu(2) N(6) 1.940(17) yes
Cu(2) N(7) 2.024(13) yes
Cu(2) N(12) 1.86(2) yes
Cu(3) N(8) 2.040(13) yes
Cu(3) N(9) 1.934(11) yes
Cu(3) N(10) 2.049(14) yes
Cu(3) N(11) 2.055(14) yes
F(1) C(9) 1.29(3) yes
F(2) C(9) 1.33(3) yes
F(3) C(9) 1.35(2) yes
F(4) C(18) 1.27(3) yes
F(5) C(18) 1.60(4) yes
F(6) C(18) 1.26(2) yes
F(7) C(27) 1.33(2) yes
F(8) C(27) 1.372(17) yes
F(9) C(27) 1.398(20) yes
O(1) C(9) 1.35(3) yes
O(2) C(18) 1.30(3) yes
O(3) C(27) 1.32(2) yes
N(1) C(1) 1.21(2) yes
N(2) C(3) 1.086(18) yes
N(3) C(5) 1.094(16) yes
N(4) C(7) 1.09(2) yes
N(5) C(10) 1.26(2) yes
N(6) C(12) 1.24(2) yes
N(7) C(16) 1.126(19) yes
N(8) C(19) 1.08(2) yes
N(9) C(21) 1.22(2) yes
N(10) C(25) 1.15(2) yes
N(11) C(23) 1.09(2) yes
N(12) C(14) 1.10(3) yes
C(1) C(2) 1.41(2) yes
C(3) C(4) 1.52(2) yes
C(5) C(6) 1.46(2) yes
C(7) C(8) 1.47(3) yes
C(10) C(11) 1.26(3) yes
C(12) C(13) 1.32(3) yes
C(14) C(15) 1.61(3) yes
C(16) C(17) 1.47(2) yes
C(19) C(20) 1.62(3) yes
C(21) C(22) 1.48(3) yes
C(23) C(24) 1.53(2) yes
C(25) C(26) 1.56(2) yes
C(2) H(25A) 0.960 yes
C(2) H(25B) 0.960 yes
C(2) H(25C) 0.960 yes
C(4) H(52A) 0.960 yes
C(4) H(52B) 0.960 yes
C(4) H(52C) 0.960 yes
C(6) H(28A) 0.960 yes
C(6) H(28B) 0.960 yes
C(6) H(28C) 0.960 yes
C(8) H(54A) 0.960 yes
C(8) H(54B) 0.960 yes
C(8) H(54C) 0.960 yes
C(11) H(19A) 0.960 yes
C(11) H(19B) 0.960 yes
C(11) H(19C) 0.960 yes
C(13) H(36A) 0.960 yes
C(13) H(36B) 0.960 yes
C(13) H(36C) 0.960 yes
C(15) H(12A) 0.960 yes
C(15) H(12B) 0.960 yes
C(15) H(12C) 0.960 yes
C(17) H(50A) 0.960 yes
C(17) H(50B) 0.960 yes
C(17) H(50C) 0.960 yes
C(20) H(24A) 0.960 yes
C(20) H(24B) 0.960 yes
C(20) H(24C) 0.960 yes
C(22) H(32A) 0.960 yes
C(22) H(32B) 0.960 yes
C(22) H(32C) 0.960 yes
C(24) H(47A) 0.960 yes
C(24) H(47B) 0.960 yes
C(24) H(47C) 0.960 yes
C(26) H(48A) 0.960 yes
C(26) H(48B) 0.960 yes
C(26) H(48C) 0.960 yes

loop_
_geom_contact_atom_site_label_1
_geom_contact_atom_site_label_2
_geom_contact_distance
_geom_contact_publ_flag
_geom_contact_site_symmetry_2
F(1) C(5) 3.598(20) yes .
F(1) C(6) 3.57(2) yes .
F(1) C(12) 3.57(2) yes 3_455
F(1) C(13) 3.47(4) yes 3_455
F(1) C(15) 3.50(2) yes 3_465
F(1) C(19) 3.58(2) yes 3_465
F(2) N(2) 3.568(18) yes .
F(2) C(3) 3.29(2) yes .
F(2) C(4) 3.57(2) yes .
F(3) C(4) 3.47(2) yes 1_565
F(3) C(10) 3.59(2) yes 3_455
F(3) C(11) 3.51(2) yes 3_455
F(3) C(15) 3.56(2) yes 3_465
F(3) C(22) 3.26(3) yes 2_544
F(3) C(23) 3.58(2) yes 2_554
F(3) C(24) 3.539(17) yes 2_554
F(4) C(8) 3.58(3) yes 1_565
F(4) C(10) 3.12(3) yes 1_565
F(4) C(11) 3.15(3) yes 1_565
F(4) C(15) 3.49(3) yes .
F(4) C(24) 3.38(2) yes 4_664
F(5) N(4) 3.581(20) yes .
F(5) C(7) 3.22(2) yes .
F(5) C(8) 3.30(3) yes .
F(5) C(24) 3.48(2) yes 4_664
F(6) C(2) 3.347(20) yes 2_555
F(6) C(5) 3.39(2) yes .
F(6) C(6) 3.41(2) yes .
F(6) C(13) 3.47(4) yes 3_455
F(7) N(1) 3.39(2) yes 1_556
F(7) N(11) 3.58(2) yes 4_665
F(7) C(1) 3.20(3) yes 1_556
F(7) C(2) 3.51(3) yes 1_556
F(7) C(23) 3.46(3) yes 4_665
F(8) C(1) 3.59(2) yes 1_566
F(8) C(2) 3.48(2) yes 1_566
F(8) C(5) 3.58(2) yes 1_556
F(8) C(6) 3.48(3) yes 1_556
F(8) C(8) 3.29(2) yes 2_555
F(8) C(17) 3.466(20) yes 2_555
F(8) C(26) 3.035(19) yes 2_555
F(9) C(6) 3.60(2) yes 1_556
F(9) C(11) 3.17(2) yes 1_566
F(9) C(21) 3.516(18) yes 4_675
F(9) C(22) 3.37(2) yes 4_675
F(9) C(23) 3.58(2) yes 4_665
F(9) C(24) 3.43(2) yes 4_665
O(1) C(3) 3.57(3) yes 1_565
O(1) C(4) 3.41(3) yes 1_565
O(1) C(6) 3.55(3) yes .
O(1) C(17) 3.60(3) yes 2_554
O(1) C(22) 3.45(3) yes 2_544
O(1) C(25) 3.19(2) yes 2_554
O(1) C(26) 3.11(3) yes 2_554
O(2) C(2) 3.44(2) yes 2_555
O(2) C(8) 3.55(3) yes 1_565
O(2) C(15) 3.54(2) yes .
O(2) C(17) 3.600(20) yes 1_565
O(3) C(2) 3.42(2) yes 1_566
O(3) C(8) 3.45(2) yes 2_555
O(3) C(13) 3.41(4) yes 4_665
O(3) C(20) 3.04(3) yes 4_665
O(3) C(22) 3.49(2) yes 4_675
N(1) F(7) 3.39(2) yes 1_554
N(2) F(2) 3.568(18) yes .
N(3) C(13) 3.59(3) yes 3_455
N(3) C(17) 3.54(2) yes 2_554
N(4) F(5) 3.581(20) yes .
N(5) C(4) 3.56(2) yes 3_555
N(5) C(8) 3.49(2) yes .
N(5) C(15) 3.59(2) yes 1_545
N(6) C(20) 3.47(3) yes .
N(6) C(21) 3.42(2) yes 1_545
N(7) C(8) 3.41(2) yes .
N(7) C(21) 3.299(19) yes 1_545
N(8) C(2) 3.55(2) yes 4_665
N(8) C(14) 3.51(2) yes .
N(8) C(15) 3.57(2) yes .
N(10) C(4) 3.54(2) yes 2_555
N(10) C(14) 3.52(2) yes .
N(10) C(22) 3.55(2) yes 1_545
N(11) F(7) 3.58(2) yes 4_664
N(11) C(4) 3.41(2) yes 2_555
N(11) C(22) 3.40(2) yes 1_545
C(1) F(7) 3.20(3) yes 1_554
C(1) F(8) 3.59(2) yes 1_544
C(2) F(6) 3.347(20) yes 2_544
C(2) F(7) 3.51(3) yes 1_554
C(2) F(8) 3.48(2) yes 1_544
C(2) O(2) 3.44(2) yes 2_544
C(2) O(3) 3.42(2) yes 1_544
C(2) N(8) 3.55(2) yes 4_664
C(3) F(2) 3.29(2) yes .
C(3) O(1) 3.57(3) yes 1_545
C(3) C(25) 3.59(2) yes 2_544
C(4) F(2) 3.57(2) yes .
C(4) F(3) 3.47(2) yes 1_545
C(4) O(1) 3.41(3) yes 1_545
C(4) N(5) 3.56(2) yes 3_455
C(4) N(10) 3.54(2) yes 2_544
C(4) N(11) 3.41(2) yes 2_544
C(4) C(9) 3.59(3) yes 1_545
C(4) C(23) 3.53(2) yes 2_544
C(5) F(1) 3.598(20) yes .
C(5) F(6) 3.39(2) yes .
C(5) F(8) 3.58(2) yes 1_554
C(6) F(1) 3.57(2) yes .
C(6) F(6) 3.41(2) yes .
C(6) F(8) 3.48(3) yes 1_554
C(6) F(9) 3.60(2) yes 1_554
C(6) O(1) 3.55(3) yes .
C(7) F(5) 3.22(2) yes .
C(8) F(4) 3.58(3) yes 1_545
C(8) F(5) 3.30(3) yes .
C(8) F(8) 3.29(2) yes 2_544
C(8) O(2) 3.55(3) yes 1_545
C(8) O(3) 3.45(2) yes 2_544
C(8) N(5) 3.49(2) yes .
C(8) N(7) 3.41(2) yes .
C(8) C(16) 3.48(2) yes .
C(8) C(18) 3.60(4) yes 1_545
C(9) C(4) 3.59(3) yes 1_565
C(10) F(3) 3.59(2) yes 3_555
C(10) F(4) 3.12(3) yes 1_545
C(11) F(3) 3.51(2) yes 3_555
C(11) F(4) 3.15(3) yes 1_545
C(11) F(9) 3.17(2) yes 1_544
C(12) F(1) 3.57(2) yes 3_555
C(12) C(20) 3.32(3) yes .
C(13) F(1) 3.47(4) yes 3_555
C(13) F(6) 3.47(4) yes 3_555
C(13) O(3) 3.41(4) yes 4_664
C(13) N(3) 3.59(3) yes 3_555
C(13) C(20) 3.53(6) yes .
C(14) N(8) 3.51(2) yes .
C(14) N(10) 3.52(2) yes .
C(14) C(25) 3.51(2) yes .
C(15) F(1) 3.50(2) yes 3_565
C(15) F(3) 3.56(2) yes 3_565
C(15) F(4) 3.49(3) yes .
C(15) O(2) 3.54(2) yes .
C(15) N(5) 3.59(2) yes 1_565
C(15) N(8) 3.57(2) yes .
C(16) C(8) 3.48(2) yes .
C(16) C(21) 3.565(19) yes 1_545
C(17) F(8) 3.466(20) yes 2_544
C(17) O(1) 3.60(3) yes 2_545
C(17) O(2) 3.600(20) yes 1_545
C(17) N(3) 3.54(2) yes 2_545
C(18) C(8) 3.60(4) yes 1_565
C(19) F(1) 3.58(2) yes 3_565
C(20) O(3) 3.04(3) yes 4_664
C(20) N(6) 3.47(3) yes .
C(20) C(12) 3.32(3) yes .
C(20) C(13) 3.53(6) yes .
C(21) F(9) 3.516(18) yes 4_674
C(21) N(6) 3.42(2) yes 1_565
C(21) N(7) 3.299(19) yes 1_565
C(21) C(16) 3.565(19) yes 1_565
C(22) F(3) 3.26(3) yes 2_555
C(22) F(9) 3.37(2) yes 4_674
C(22) O(1) 3.45(3) yes 2_555
C(22) O(3) 3.49(2) yes 4_674
C(22) N(10) 3.55(2) yes 1_565
C(22) N(11) 3.40(2) yes 1_565
C(23) F(3) 3.58(2) yes 2_545
C(23) F(7) 3.46(3) yes 4_664
C(23) F(9) 3.58(2) yes 4_664
C(23) C(4) 3.53(2) yes 2_555
C(24) F(3) 3.539(17) yes 2_545
C(24) F(4) 3.38(2) yes 4_665
C(24) F(5) 3.48(2) yes 4_665
C(24) F(9) 3.43(2) yes 4_664
C(25) O(1) 3.19(2) yes 2_545
C(25) C(3) 3.59(2) yes 2_555
C(25) C(14) 3.51(2) yes .
C(26) F(8) 3.035(19) yes 2_544
C(26) O(1) 3.11(3) yes 2_545
N(1) H(25A) 3.0900 yes .
N(1) H(25B) 3.0753 yes .
N(1) H(25C) 3.0797 yes .
N(2) H(52A) 3.0445 yes .
N(2) H(52B) 3.0613 yes .
N(2) H(52C) 3.0868 yes .
N(3) H(28A) 3.0182 yes .
N(3) H(28B) 3.0100 yes .
N(3) H(28C) 3.0222 yes .
N(4) H(54A) 3.0280 yes .
N(4) H(54B) 3.0056 yes .
N(4) H(54C) 3.0128 yes .
N(5) H(19A) 2.8955 yes .
N(5) H(19B) 2.9660 yes .
N(5) H(19C) 3.0313 yes .
N(6) H(36A) 3.0482 yes .
N(6) H(36B) 2.9822 yes .
N(6) H(36C) 3.0029 yes .
N(7) H(50A) 3.0583 yes .
N(7) H(50B) 3.0469 yes .
N(7) H(50C) 3.0447 yes .
N(8) H(24A) 3.1102 yes .
N(8) H(24B) 2.9917 yes .
N(8) H(24C) 3.1966 yes .
N(9) H(32A) 3.1366 yes .
N(9) H(32B) 3.1391 yes .
N(9) H(32C) 3.1919 yes .
N(10) H(48A) 3.1531 yes .
N(10) H(48B) 3.1398 yes .
N(10) H(48C) 3.1865 yes .
N(11) H(47A) 3.0649 yes .
N(11) H(47B) 3.0581 yes .
N(11) H(47C) 3.1025 yes .
N(12) H(12A) 3.1593 yes .
N(12) H(12B) 3.1427 yes .
N(12) H(12C) 3.1765 yes .
Cu(1) H(28A) 3.5614 yes 1_545
Cu(1) H(28B) 3.5650 yes 1_545
Cu(1) H(28C) 3.5966 yes 1_545
Cu(1) H(36C) 3.1660 yes 3_455
Cu(1) H(47C) 3.4357 yes 4_664
Cu(1) H(50B) 3.5804 yes 2_554
Cu(2) H(12B) 3.5777 yes 1_545
Cu(2) H(12C) 3.5953 yes 1_545
Cu(2) H(32C) 3.2608 yes 1_545
Cu(2) H(52A) 3.2191 yes 3_555
Cu(2) H(54A) 2.9971 yes .
Cu(3) H(12B) 3.1519 yes .
Cu(3) H(25B) 3.4156 yes 4_665
Cu(3) H(32A) 3.5892 yes 1_545
Cu(3) H(32C) 3.4520 yes 1_545
Cu(3) H(52B) 3.4602 yes 2_555
F(1) H(12A) 2.7735 yes 3_465
F(1) H(24A) 3.3511 yes 3_465
F(1) H(28C) 2.7783 yes .
F(1) H(36A) 3.2320 yes 3_455
F(1) H(36C) 3.1197 yes 3_455
F(1) H(52A) 3.2582 yes 1_565
F(1) H(52B) 3.4283 yes 1_565
F(2) H(12A) 3.3060 yes 3_465
F(2) H(19C) 3.5672 yes 3_455
F(2) H(32B) 3.5491 yes 2_544
F(2) H(36C) 3.2412 yes 3_455
F(2) H(50A) 2.7889 yes 2_554
F(2) H(52C) 2.9450 yes .
F(3) H(12A) 2.6887 yes 3_465
F(3) H(19C) 2.7233 yes 3_455
F(3) H(32A) 3.3338 yes 2_544
F(3) H(32B) 2.5508 yes 2_544
F(3) H(47B) 2.8571 yes 2_554
F(3) H(52A) 3.2835 yes 1_565
F(3) H(52B) 2.7881 yes 1_565
F(4) H(12C) 2.7141 yes .
F(4) H(19B) 2.4357 yes 1_565
F(4) H(19C) 3.5704 yes 1_565
F(4) H(28B) 2.7823 yes .
F(4) H(47A) 3.0603 yes 4_664
F(4) H(47B) 3.0417 yes 4_664
F(4) H(47C) 3.5016 yes 4_664
F(4) H(54A) 3.4459 yes 1_565
F(4) H(54B) 3.1796 yes 1_565
F(5) H(12C) 3.4338 yes .
F(5) H(25C) 2.9866 yes 2_555
F(5) H(47A) 3.5779 yes 4_664
F(5) H(47B) 3.3245 yes 4_664
F(5) H(47C) 2.9919 yes 4_664
F(5) H(48C) 3.0330 yes .
F(5) H(54A) 3.4398 yes .
F(5) H(54C) 2.7851 yes .
F(6) H(24C) 2.8660 yes 3_465
F(6) H(25B) 3.1153 yes 2_555
F(6) H(25C) 2.7079 yes 2_555
F(6) H(28B) 2.8139 yes .
F(6) H(28C) 3.5885 yes .
F(6) H(36A) 2.8561 yes 3_455
F(6) H(36B) 3.5325 yes 3_455
F(6) H(36C) 3.4955 yes 3_455
F(6) H(54B) 3.0312 yes 1_565
F(7) H(24B) 3.4330 yes 4_665
F(7) H(25B) 2.9203 yes 1_556
F(7) H(32A) 3.2422 yes 4_675
F(7) H(47A) 3.2704 yes 4_665
F(7) H(50C) 2.9840 yes 2_555
F(7) H(54B) 3.2854 yes 2_555
F(7) H(54C) 3.5801 yes 2_555
F(8) H(25A) 3.1646 yes 1_566
F(8) H(25C) 3.2028 yes 1_566
F(8) H(28A) 2.6658 yes 1_556
F(8) H(48A) 2.9052 yes 2_555
F(8) H(48B) 2.8243 yes 2_555
F(8) H(48C) 2.8557 yes 2_555
F(8) H(50C) 2.5474 yes 2_555
F(8) H(54B) 3.2179 yes 2_555
F(8) H(54C) 2.5495 yes 2_555
F(9) H(19A) 3.2484 yes 1_566
F(9) H(19B) 2.8909 yes 1_566
F(9) H(19C) 2.8434 yes 1_566
F(9) H(25A) 2.9144 yes 1_566
F(9) H(28A) 3.0092 yes 1_556
F(9) H(32A) 2.5431 yes 4_675
F(9) H(47A) 2.6391 yes 4_665
O(1) H(28C) 2.8810 yes .
O(1) H(32B) 2.5249 yes 2_544
O(1) H(48A) 3.0372 yes 2_554
O(1) H(48B) 2.7162 yes 2_554
O(1) H(50A) 2.9844 yes 2_554
O(1) H(52A) 3.5941 yes 1_565
O(1) H(52B) 2.7393 yes 1_565
O(2) H(12C) 2.6643 yes .
O(2) H(25B) 3.5793 yes 2_555
O(2) H(25C) 2.6884 yes 2_555
O(2) H(48C) 2.8036 yes .
O(2) H(50B) 2.9341 yes 1_565
O(2) H(54A) 3.4897 yes 1_565
O(2) H(54B) 2.7883 yes 1_565
O(3) H(24B) 2.1457 yes 4_665
O(3) H(24C) 3.3486 yes 4_665
O(3) H(25A) 2.7055 yes 1_566
O(3) H(25C) 3.2859 yes 1_566
O(3) H(32A) 2.8970 yes 4_675
O(3) H(32C) 3.5556 yes 4_675
O(3) H(36B) 2.5957 yes 4_665
O(3) H(54B) 3.2648 yes 2_555
O(3) H(54C) 2.8895 yes 2_555
N(1) H(19A) 3.2466 yes .
N(1) H(28A) 3.1147 yes 1_545
N(1) H(48A) 3.0571 yes 2_544
N(1) H(50B) 3.2060 yes 2_554
N(2) H(24A) 3.1350 yes 3_455
N(2) H(28C) 3.1215 yes 1_545
N(2) H(36C) 3.0408 yes 3_455
N(2) H(48A) 3.1882 yes 2_544
N(2) H(50A) 3.1670 yes 2_554
N(2) H(50B) 3.4365 yes 2_554
N(3) H(36C) 2.7174 yes 3_455
N(3) H(47A) 3.0645 yes 4_664
N(3) H(47C) 3.3455 yes 4_664
N(3) H(50A) 3.2099 yes 2_554
N(3) H(50C) 3.1101 yes 2_554
N(4) H(19B) 3.5033 yes .
N(4) H(24C) 2.9973 yes 3_455
N(4) H(28B) 3.0046 yes 1_545
N(4) H(36B) 3.2949 yes 3_455
N(4) H(36C) 3.4344 yes 3_455
N(4) H(47C) 2.9470 yes 4_664
N(5) H(12A) 3.1993 yes 1_545
N(5) H(12C) 3.2158 yes 1_545
N(5) H(47C) 3.4425 yes 4_664
N(5) H(52A) 3.3078 yes 3_555
N(5) H(52C) 2.9264 yes 3_555
N(5) H(54A) 2.6655 yes .
N(6) H(12A) 3.4348 yes 1_545
N(6) H(12B) 3.1888 yes 1_545
N(6) H(24A) 2.9468 yes .
N(6) H(24B) 3.1632 yes .
N(6) H(32C) 3.1197 yes 1_545
N(6) H(52A) 3.1912 yes 3_555
N(7) H(12B) 3.3262 yes 1_545
N(7) H(12C) 3.2231 yes 1_545
N(7) H(32C) 3.2873 yes 1_545
N(7) H(48B) 2.9315 yes .
N(7) H(54A) 2.6343 yes .
N(7) H(54B) 3.5777 yes .
N(8) H(12B) 2.8997 yes .
N(8) H(25A) 3.5808 yes 4_665
N(8) H(25B) 2.7209 yes 4_665
N(8) H(32A) 3.4239 yes 1_545
N(8) H(32C) 3.0095 yes 1_545
N(8) H(36A) 3.2219 yes 1_565
N(9) H(12B) 3.4920 yes .
N(9) H(19A) 3.5354 yes 4_665
N(9) H(19C) 3.2699 yes 4_665
N(9) H(25A) 3.1619 yes 4_665
N(10) H(12B) 3.1531 yes .
N(10) H(32B) 3.0870 yes 1_545
N(10) H(32C) 3.2116 yes 1_545
N(10) H(50B) 3.4488 yes 1_565
N(10) H(52B) 2.9331 yes 2_555
N(11) H(19A) 2.9820 yes 4_665
N(11) H(25B) 3.4525 yes 4_665
N(11) H(32A) 2.8496 yes 1_545
N(11) H(32B) 3.2457 yes 1_545
N(11) H(52B) 2.8326 yes 2_555
N(11) H(52C) 3.1318 yes 2_555
N(12) H(32C) 3.3132 yes 1_545
N(12) H(47B) 3.4458 yes 4_664
N(12) H(52A) 2.8887 yes 3_555
C(1) H(19A) 3.2423 yes .
C(1) H(28A) 3.4473 yes 1_545
C(1) H(48A) 3.2260 yes 2_544
C(1) H(48C) 3.4825 yes 2_544
C(1) H(50B) 3.4923 yes 2_554
C(2) H(36A) 3.2985 yes 4_654
C(3) H(24A) 2.9896 yes 3_455
C(3) H(28C) 3.4432 yes 1_545
C(3) H(36C) 3.3864 yes 3_455
C(3) H(48A) 3.4999 yes 2_544
C(3) H(50A) 3.4042 yes 2_554
C(4) H(24A) 3.3324 yes 3_455
C(5) H(36C) 3.1094 yes 3_455
C(5) H(47A) 3.1459 yes 4_664
C(5) H(50A) 3.4417 yes 2_554
C(5) H(50C) 3.1877 yes 2_554
C(6) H(19B) 3.3376 yes 1_565
C(6) H(24C) 3.5735 yes 3_465
C(6) H(48A) 3.1363 yes 2_554
C(7) H(24B) 3.4790 yes 3_455
C(7) H(24C) 2.9546 yes 3_455
C(7) H(28B) 3.3975 yes 1_545
C(7) H(36B) 3.3052 yes 3_455
C(7) H(47C) 3.1648 yes 4_664
C(8) H(24C) 3.4354 yes 3_455
C(9) H(12A) 3.0534 yes 3_465
C(9) H(28C) 3.2894 yes .
C(9) H(32B) 3.0453 yes 2_544
C(9) H(50A) 3.4196 yes 2_554
C(9) H(52A) 3.4105 yes 1_565
C(9) H(52B) 3.0223 yes 1_565
C(10) H(12A) 3.2095 yes 1_545
C(10) H(12C) 3.3886 yes 1_545
C(10) H(47C) 3.5285 yes 4_664
C(10) H(52C) 3.0444 yes 3_555
C(10) H(54A) 3.2950 yes .
C(11) H(28B) 3.5549 yes 1_545
C(11) H(47A) 3.5652 yes 4_654
C(12) H(12B) 3.4403 yes 1_545
C(12) H(24A) 2.9205 yes .
C(12) H(24B) 2.8310 yes .
C(13) H(24A) 3.3064 yes .
C(13) H(24B) 2.9272 yes .
C(13) H(25A) 3.5994 yes 4_655
C(14) H(47B) 3.1881 yes 4_664
C(14) H(52A) 3.2105 yes 3_555
C(15) H(47B) 3.5353 yes 4_664
C(16) H(12C) 3.5177 yes 1_545
C(16) H(48B) 2.6903 yes .
C(16) H(54A) 2.9392 yes .
C(16) H(54B) 3.3971 yes .
C(16) H(54C) 3.5702 yes .
C(17) H(48B) 3.0460 yes .
C(18) H(12C) 3.0920 yes .
C(18) H(25C) 2.9900 yes 2_555
C(18) H(28B) 3.2634 yes .
C(18) H(54B) 2.9019 yes 1_565
C(19) H(12B) 3.4025 yes .
C(19) H(25B) 2.8611 yes 4_665
C(19) H(32C) 3.2597 yes 1_545
C(19) H(36A) 3.0733 yes 1_565
C(20) H(36B) 2.9796 yes .
C(21) H(19C) 3.1777 yes 4_665
C(21) H(25A) 3.5036 yes 4_665
C(22) H(19C) 3.5265 yes 4_665
C(23) H(19A) 2.9441 yes 4_665
C(23) H(32A) 3.0339 yes 1_545
C(23) H(32B) 3.5456 yes 1_545
C(23) H(52B) 3.0233 yes 2_555
C(23) H(52C) 3.3007 yes 2_555
C(25) H(32B) 3.2554 yes 1_545
C(25) H(32C) 3.5060 yes 1_545
C(25) H(50B) 3.1799 yes 1_565
C(25) H(52B) 3.2893 yes 2_555
C(26) H(28A) 3.2523 yes 2_545
C(26) H(50B) 3.5346 yes 1_565
C(26) H(50C) 3.5480 yes .
C(26) H(54C) 3.5994 yes .
C(27) H(24B) 3.2757 yes 4_665
C(27) H(25A) 3.0319 yes 1_566
C(27) H(28A) 3.3689 yes 1_556
C(27) H(32A) 3.0489 yes 4_675
C(27) H(47A) 3.5547 yes 4_665
C(27) H(50C) 3.3309 yes 2_555
C(27) H(54B) 3.4399 yes 2_555
C(27) H(54C) 3.1377 yes 2_555
H(12A) F(1) 2.7735 yes 3_565
H(12A) F(2) 3.3060 yes 3_565
H(12A) F(3) 2.6887 yes 3_565
H(12A) N(5) 3.1993 yes 1_565
H(12A) N(6) 3.4348 yes 1_565
H(12A) C(9) 3.0534 yes 3_565
H(12A) C(10) 3.2095 yes 1_565
H(12A) H(47B) 3.2638 yes 4_664
H(12B) Cu(2) 3.5777 yes 1_565
H(12B) Cu(3) 3.1519 yes .
H(12B) N(6) 3.1888 yes 1_565
H(12B) N(7) 3.3262 yes 1_565
H(12B) N(8) 2.8997 yes .
H(12B) N(9) 3.4920 yes .
H(12B) N(10) 3.1531 yes .
H(12B) C(12) 3.4403 yes 1_565
H(12B) C(19) 3.4025 yes .
H(12C) Cu(2) 3.5953 yes 1_565
H(12C) F(4) 2.7141 yes .
H(12C) F(5) 3.4338 yes .
H(12C) O(2) 2.6643 yes .
H(12C) N(5) 3.2158 yes 1_565
H(12C) N(7) 3.2231 yes 1_565
H(12C) C(10) 3.3886 yes 1_565
H(12C) C(16) 3.5177 yes 1_565
H(12C) C(18) 3.0920 yes .
H(12C) H(47B) 3.5316 yes 4_664
H(19A) F(9) 3.2484 yes 1_544
H(19A) N(1) 3.2466 yes .
H(19A) N(9) 3.5354 yes 4_664
H(19A) N(11) 2.9820 yes 4_664
H(19A) C(1) 3.2423 yes .
H(19A) C(23) 2.9441 yes 4_664
H(19A) H(25A) 3.3856 yes .
H(19A) H(47C) 3.2073 yes 4_664
H(19A) H(52C) 3.5780 yes 3_555
H(19B) F(4) 2.4357 yes 1_545
H(19B) F(9) 2.8909 yes 1_544
H(19B) N(4) 3.5033 yes .
H(19B) C(6) 3.3376 yes 1_545
H(19B) H(28A) 3.2555 yes 1_545
H(19B) H(28B) 2.6539 yes 1_545
H(19B) H(47A) 2.9765 yes 4_654
H(19B) H(47B) 3.4138 yes 4_654
H(19C) F(2) 3.5672 yes 3_555
H(19C) F(3) 2.7233 yes 3_555
H(19C) F(4) 3.5704 yes 1_545
H(19C) F(9) 2.8434 yes 1_544
H(19C) N(9) 3.2699 yes 4_664
H(19C) C(21) 3.1777 yes 4_664
H(19C) C(22) 3.5265 yes 4_664
H(19C) H(32A) 3.2463 yes 4_664
H(19C) H(32B) 3.5349 yes 4_664
H(19C) H(47A) 3.2616 yes 4_654
H(19C) H(47B) 3.3531 yes 4_654
H(19C) H(52C) 3.5883 yes 3_555
H(24A) F(1) 3.3511 yes 3_565
H(24A) N(2) 3.1350 yes 3_555
H(24A) N(6) 2.9468 yes .
H(24A) C(3) 2.9896 yes 3_555
H(24A) C(4) 3.3324 yes 3_555
H(24A) C(12) 2.9205 yes .
H(24A) C(13) 3.3064 yes .
H(24A) H(28C) 3.4801 yes 3_565
H(24A) H(36B) 3.0076 yes .
H(24A) H(36C) 3.4087 yes .
H(24A) H(52A) 2.7492 yes 3_555
H(24B) F(7) 3.4330 yes 4_664
H(24B) O(3) 2.1457 yes 4_664
H(24B) N(6) 3.1632 yes .
H(24B) C(7) 3.4790 yes 3_555
H(24B) C(12) 2.8310 yes .
H(24B) C(13) 2.9272 yes .
H(24B) C(27) 3.2757 yes 4_664
H(24B) H(32A) 3.5510 yes 1_545
H(24B) H(32C) 3.2951 yes 1_545
H(24B) H(36B) 2.2726 yes .
H(24B) H(36C) 3.3667 yes .
H(24B) H(54B) 3.4270 yes 3_555
H(24C) F(6) 2.8660 yes 3_565
H(24C) O(3) 3.3486 yes 4_664
H(24C) N(4) 2.9973 yes 3_555
H(24C) C(6) 3.5735 yes 3_565
H(24C) C(7) 2.9546 yes 3_555
H(24C) C(8) 3.4354 yes 3_555
H(24C) H(28B) 3.1707 yes 3_565
H(24C) H(28C) 3.0915 yes 3_565
H(24C) H(36B) 3.2577 yes .
H(24C) H(54B) 3.0187 yes 3_555
H(25A) F(8) 3.1646 yes 1_544
H(25A) F(9) 2.9144 yes 1_544
H(25A) O(3) 2.7055 yes 1_544
H(25A) N(8) 3.5808 yes 4_664
H(25A) N(9) 3.1619 yes 4_664
H(25A) C(13) 3.5994 yes 4_654
H(25A) C(21) 3.5036 yes 4_664
H(25A) C(27) 3.0319 yes 1_544
H(25A) H(19A) 3.3856 yes .
H(25A) H(36A) 3.1413 yes 4_654
H(25A) H(36B) 3.2682 yes 4_654
H(25B) Cu(3) 3.4156 yes 4_664
H(25B) F(6) 3.1153 yes 2_544
H(25B) F(7) 2.9203 yes 1_554
H(25B) O(2) 3.5793 yes 2_544
H(25B) N(8) 2.7209 yes 4_664
H(25B) N(11) 3.4525 yes 4_664
H(25B) C(19) 2.8611 yes 4_664
H(25B) H(36A) 3.0763 yes 4_654
H(25C) F(5) 2.9866 yes 2_544
H(25C) F(6) 2.7079 yes 2_544
H(25C) F(8) 3.2028 yes 1_544
H(25C) O(2) 2.6884 yes 2_544
H(25C) O(3) 3.2859 yes 1_544
H(25C) C(18) 2.9900 yes 2_544
H(25C) H(36A) 3.1219 yes 4_654
H(25C) H(36B) 3.2732 yes 4_654
H(25C) H(48A) 3.5927 yes 2_544
H(25C) H(48C) 2.9632 yes 2_544
H(25C) H(54C) 3.5655 yes 2_544
H(28A) Cu(1) 3.5614 yes 1_565
H(28A) F(8) 2.6658 yes 1_554
H(28A) F(9) 3.0092 yes 1_554
H(28A) N(1) 3.1147 yes 1_565
H(28A) C(1) 3.4473 yes 1_565
H(28A) C(26) 3.2523 yes 2_554
H(28A) C(27) 3.3689 yes 1_554
H(28A) H(19B) 3.2555 yes 1_565
H(28A) H(48A) 2.4596 yes 2_554
H(28A) H(48B) 3.2741 yes 2_554
H(28A) H(50C) 3.5234 yes 2_554
H(28B) Cu(1) 3.5650 yes 1_565
H(28B) F(4) 2.7823 yes .
H(28B) F(6) 2.8139 yes .
H(28B) N(4) 3.0046 yes 1_565
H(28B) C(7) 3.3975 yes 1_565
H(28B) C(11) 3.5549 yes 1_565
H(28B) C(18) 3.2634 yes .
H(28B) H(19B) 2.6539 yes 1_565
H(28B) H(24C) 3.1707 yes 3_465
H(28B) H(47A) 3.5698 yes 4_664
H(28C) Cu(1) 3.5966 yes 1_565
H(28C) F(1) 2.7783 yes .
H(28C) F(6) 3.5885 yes .
H(28C) O(1) 2.8810 yes .
H(28C) N(2) 3.1215 yes 1_565
H(28C) C(3) 3.4432 yes 1_565
H(28C) C(9) 3.2894 yes .
H(28C) H(24A) 3.4801 yes 3_465
H(28C) H(24C) 3.0915 yes 3_465
H(28C) H(48A) 2.9784 yes 2_554
H(32A) Cu(3) 3.5892 yes 1_565
H(32A) F(3) 3.3338 yes 2_555
H(32A) F(7) 3.2422 yes 4_674
H(32A) F(9) 2.5431 yes 4_674
H(32A) O(3) 2.8970 yes 4_674
H(32A) N(8) 3.4239 yes 1_565
H(32A) N(11) 2.8496 yes 1_565
H(32A) C(23) 3.0339 yes 1_565
H(32A) C(27) 3.0489 yes 4_674
H(32A) H(19C) 3.2463 yes 4_665
H(32A) H(24B) 3.5510 yes 1_565
H(32A) H(47A) 3.5474 yes 1_565
H(32B) F(2) 3.5491 yes 2_555
H(32B) F(3) 2.5508 yes 2_555
H(32B) O(1) 2.5249 yes 2_555
H(32B) N(10) 3.0870 yes 1_565
H(32B) N(11) 3.2457 yes 1_565
H(32B) C(9) 3.0453 yes 2_555
H(32B) C(23) 3.5456 yes 1_565
H(32B) C(25) 3.2554 yes 1_565
H(32B) H(19C) 3.5349 yes 4_665
H(32B) H(48B) 3.5338 yes 1_565
H(32B) H(52B) 3.2865 yes 2_565
H(32C) Cu(2) 3.2608 yes 1_565
H(32C) Cu(3) 3.4520 yes 1_565
H(32C) O(3) 3.5556 yes 4_674
H(32C) N(6) 3.1197 yes 1_565
H(32C) N(7) 3.2873 yes 1_565
H(32C) N(8) 3.0095 yes 1_565
H(32C) N(10) 3.2116 yes 1_565
H(32C) N(12) 3.3132 yes 1_565
H(32C) C(19) 3.2597 yes 1_565
H(32C) C(25) 3.5060 yes 1_565
H(32C) H(24B) 3.2951 yes 1_565
H(36A) F(1) 3.2320 yes 3_555
H(36A) F(6) 2.8561 yes 3_555
H(36A) N(8) 3.2219 yes 1_545
H(36A) C(2) 3.2985 yes 4_655
H(36A) C(19) 3.0733 yes 1_545
H(36A) H(25A) 3.1413 yes 4_655
H(36A) H(25B) 3.0763 yes 4_655
H(36A) H(25C) 3.1219 yes 4_655
H(36B) F(6) 3.5325 yes 3_555
H(36B) O(3) 2.5957 yes 4_664
H(36B) N(4) 3.2949 yes 3_555
H(36B) C(7) 3.3052 yes 3_555
H(36B) C(20) 2.9796 yes .
H(36B) H(24A) 3.0076 yes .
H(36B) H(24B) 2.2726 yes .
H(36B) H(24C) 3.2577 yes .
H(36B) H(25A) 3.2682 yes 4_655
H(36B) H(25C) 3.2732 yes 4_655
H(36B) H(54C) 3.4016 yes 3_555
H(36C) Cu(1) 3.1660 yes 3_555
H(36C) F(1) 3.1197 yes 3_555
H(36C) F(2) 3.2412 yes 3_555
H(36C) F(6) 3.4955 yes 3_555
H(36C) N(2) 3.0408 yes 3_555
H(36C) N(3) 2.7174 yes 3_555
H(36C) N(4) 3.4344 yes 3_555
H(36C) C(3) 3.3864 yes 3_555
H(36C) C(5) 3.1094 yes 3_555
H(36C) H(24A) 3.4087 yes .
H(36C) H(24B) 3.3667 yes .
H(47A) F(4) 3.0603 yes 4_665
H(47A) F(5) 3.5779 yes 4_665
H(47A) F(7) 3.2704 yes 4_664
H(47A) F(9) 2.6391 yes 4_664
H(47A) N(3) 3.0645 yes 4_665
H(47A) C(5) 3.1459 yes 4_665
H(47A) C(11) 3.5652 yes 4_655
H(47A) C(27) 3.5547 yes 4_664
H(47A) H(19B) 2.9765 yes 4_655
H(47A) H(19C) 3.2616 yes 4_655
H(47A) H(28B) 3.5698 yes 4_665
H(47A) H(32A) 3.5474 yes 1_545
H(47B) F(3) 2.8571 yes 2_545
H(47B) F(4) 3.0417 yes 4_665
H(47B) F(5) 3.3245 yes 4_665
H(47B) N(12) 3.4458 yes 4_665
H(47B) C(14) 3.1881 yes 4_665
H(47B) C(15) 3.5353 yes 4_665
H(47B) H(12A) 3.2638 yes 4_665
H(47B) H(12C) 3.5316 yes 4_665
H(47B) H(19B) 3.4138 yes 4_655
H(47B) H(19C) 3.3531 yes 4_655
H(47B) H(52A) 3.4791 yes 2_555
H(47B) H(52B) 3.4437 yes 2_555
H(47C) Cu(1) 3.4357 yes 4_665
H(47C) F(4) 3.5016 yes 4_665
H(47C) F(5) 2.9919 yes 4_665
H(47C) N(3) 3.3455 yes 4_665
H(47C) N(4) 2.9470 yes 4_665
H(47C) N(5) 3.4425 yes 4_665
H(47C) C(7) 3.1648 yes 4_665
H(47C) C(10) 3.5285 yes 4_665
H(47C) H(19A) 3.2073 yes 4_665
H(48A) F(8) 2.9052 yes 2_544
H(48A) O(1) 3.0372 yes 2_545
H(48A) N(1) 3.0571 yes 2_555
H(48A) N(2) 3.1882 yes 2_555
H(48A) C(1) 3.2260 yes 2_555
H(48A) C(3) 3.4999 yes 2_555
H(48A) C(6) 3.1363 yes 2_545
H(48A) H(25C) 3.5927 yes 2_555
H(48A) H(28A) 2.4596 yes 2_545
H(48A) H(28C) 2.9784 yes 2_545
H(48A) H(50B) 3.3604 yes 1_565
H(48B) F(8) 2.8243 yes 2_544
H(48B) O(1) 2.7162 yes 2_545
H(48B) N(7) 2.9315 yes .
H(48B) C(16) 2.6903 yes .
H(48B) C(17) 3.0460 yes .
H(48B) H(28A) 3.2741 yes 2_545
H(48B) H(32B) 3.5338 yes 1_545
H(48B) H(50A) 3.2159 yes .
H(48B) H(50C) 2.7086 yes .
H(48B) H(54C) 3.3395 yes .
H(48C) F(5) 3.0330 yes .
H(48C) F(8) 2.8557 yes 2_544
H(48C) O(2) 2.8036 yes .
H(48C) C(1) 3.4825 yes 2_555
H(48C) H(25C) 2.9632 yes 2_555
H(48C) H(50B) 3.4301 yes 1_565
H(48C) H(54C) 2.9817 yes .
H(50A) F(2) 2.7889 yes 2_545
H(50A) O(1) 2.9844 yes 2_545
H(50A) N(2) 3.1670 yes 2_545
H(50A) N(3) 3.2099 yes 2_545
H(50A) C(3) 3.4042 yes 2_545
H(50A) C(5) 3.4417 yes 2_545
H(50A) C(9) 3.4196 yes 2_545
H(50A) H(48B) 3.2159 yes .
H(50B) Cu(1) 3.5804 yes 2_545
H(50B) O(2) 2.9341 yes 1_545
H(50B) N(1) 3.2060 yes 2_545
H(50B) N(2) 3.4365 yes 2_545
H(50B) N(10) 3.4488 yes 1_545
H(50B) C(1) 3.4923 yes 2_545
H(50B) C(25) 3.1799 yes 1_545
H(50B) C(26) 3.5346 yes 1_545
H(50B) H(48A) 3.3604 yes 1_545
H(50B) H(48C) 3.4301 yes 1_545
H(50C) F(7) 2.9840 yes 2_544
H(50C) F(8) 2.5474 yes 2_544
H(50C) N(3) 3.1101 yes 2_545
H(50C) C(5) 3.1877 yes 2_545
H(50C) C(26) 3.5480 yes .
H(50C) C(27) 3.3309 yes 2_544
H(50C) H(28A) 3.5234 yes 2_545
H(50C) H(48B) 2.7086 yes .
H(50C) H(54B) 3.3386 yes .
H(50C) H(54C) 3.4945 yes .
H(52A) Cu(2) 3.2191 yes 3_455
H(52A) F(1) 3.2582 yes 1_545
H(52A) F(3) 3.2835 yes 1_545
H(52A) O(1) 3.5941 yes 1_545
H(52A) N(5) 3.3078 yes 3_455
H(52A) N(6) 3.1912 yes 3_455
H(52A) N(12) 2.8887 yes 3_455
H(52A) C(9) 3.4105 yes 1_545
H(52A) C(14) 3.2105 yes 3_455
H(52A) H(24A) 2.7492 yes 3_455
H(52A) H(47B) 3.4791 yes 2_544
H(52B) Cu(3) 3.4602 yes 2_544
H(52B) F(1) 3.4283 yes 1_545
H(52B) F(3) 2.7881 yes 1_545
H(52B) O(1) 2.7393 yes 1_545
H(52B) N(10) 2.9331 yes 2_544
H(52B) N(11) 2.8326 yes 2_544
H(52B) C(9) 3.0223 yes 1_545
H(52B) C(23) 3.0233 yes 2_544
H(52B) C(25) 3.2893 yes 2_544
H(52B) H(32B) 3.2865 yes 2_534
H(52B) H(47B) 3.4437 yes 2_544
H(52C) F(2) 2.9450 yes .
H(52C) N(5) 2.9264 yes 3_455
H(52C) N(11) 3.1318 yes 2_544
H(52C) C(10) 3.0444 yes 3_455
H(52C) C(23) 3.3007 yes 2_544
H(52C) H(19A) 3.5780 yes 3_455
H(52C) H(19C) 3.5883 yes 3_455
H(54A) Cu(2) 2.9971 yes .
H(54A) F(4) 3.4459 yes 1_545
H(54A) F(5) 3.4398 yes .
H(54A) O(2) 3.4897 yes 1_545
H(54A) N(5) 2.6655 yes .
H(54A) N(7) 2.6343 yes .
H(54A) C(10) 3.2950 yes .
H(54A) C(16) 2.9392 yes .
H(54B) F(4) 3.1796 yes 1_545
H(54B) F(6) 3.0312 yes 1_545
H(54B) F(7) 3.2854 yes 2_544
H(54B) F(8) 3.2179 yes 2_544
H(54B) O(2) 2.7883 yes 1_545
H(54B) O(3) 3.2648 yes 2_544
H(54B) N(7) 3.5777 yes .
H(54B) C(16) 3.3971 yes .
H(54B) C(18) 2.9019 yes 1_545
H(54B) C(27) 3.4399 yes 2_544
H(54B) H(24B) 3.4270 yes 3_455
H(54B) H(24C) 3.0187 yes 3_455
H(54B) H(50C) 3.3386 yes .
H(54C) F(5) 2.7851 yes .
H(54C) F(7) 3.5801 yes 2_544
H(54C) F(8) 2.5495 yes 2_544
H(54C) O(3) 2.8895 yes 2_544
H(54C) C(16) 3.5702 yes .
H(54C) C(26) 3.5994 yes .
H(54C) C(27) 3.1377 yes 2_544
H(54C) H(25C) 3.5655 yes 2_555
H(54C) H(36B) 3.4016 yes 3_455
H(54C) H(48B) 3.3395 yes .
H(54C) H(48C) 2.9817 yes .
H(54C) H(50C) 3.4945 yes .

loop_
_geom_torsion_atom_site_label_1
_geom_torsion_atom_site_label_2
_geom_torsion_atom_site_label_3
_geom_torsion_atom_site_label_4
_geom_torsion
_geom_torsion_publ_flag
N(1) Cu(1) N(2) C(3) -153(9) no
N(2) Cu(1) N(1) C(1) 84(22) no
N(1) Cu(1) N(3) C(5) 51(13) no
N(3) Cu(1) N(1) C(1) -32(22) no
N(1) Cu(1) N(4) C(7) 135(6) no
N(4) Cu(1) N(1) C(1) -148(22) no
N(2) Cu(1) N(3) C(5) -70(13) no
N(3) Cu(1) N(2) C(3) -34(9) no
N(2) Cu(1) N(4) C(7) -97(6) no
N(4) Cu(1) N(2) C(3) 80(9) no
N(3) Cu(1) N(4) C(7) 17(6) no
N(5) Cu(2) N(6) C(12) -19(9) no
N(6) Cu(2) N(5) C(10) 29(5) no
N(5) Cu(2) N(7) C(16) -36(9) no
N(7) Cu(2) N(5) C(10) -90(5) no
N(5) Cu(2) N(12) C(14) -30(58) no
N(12) Cu(2) N(5) C(10) 148(5) no
N(6) Cu(2) N(7) C(16) -155(9) no
N(7) Cu(2) N(6) C(12) 99(9) no
N(6) Cu(2) N(12) C(14) 87(58) no
N(12) Cu(2) N(6) C(12) -136(9) no
N(7) Cu(2) N(12) C(14) -150(58) no
N(12) Cu(2) N(7) C(16) 82(9) no
N(8) Cu(3) N(9) C(21) 65(12) no
N(9) Cu(3) N(8) C(19) 122(11) no
N(8) Cu(3) N(10) C(25) 15(9) no
N(10) Cu(3) N(8) C(19) -112(11) no
N(11) Cu(3) N(8) C(19) 1(11) no
N(9) Cu(3) N(10) C(25) 142(9) no
N(10) Cu(3) N(9) C(21) -58(12) no
N(9) Cu(3) N(11) C(23) 58(25) no
N(10) Cu(3) N(11) C(23) -65(25) no
N(11) Cu(3) N(10) C(25) -96(9) no
